data_4318402
loop_
_publ_author_name
'Bharat Baruah'
'Samir Das'
'Animesh Chakravorty'

_publ_section_title
;
 A Family of Vanadate Esters of Monoionized and Diionized Aromatic
 1,2-Diols: Synthesis, Structure, and Redox Activity
;
_journal_name_full 'Inorganic Chemistry'
_journal_page_first 4502
_journal_page_last 4508
_journal_paper_doi 10.1021/ic020259d
_journal_volume 41
_journal_year 2002
_chemical_formula_sum 'C15 H12 N O6 V'
_chemical_formula_weight 353.20
_chemical_name_systematic
;
  ?
;
_space_group_IT_number 14
_symmetry_cell_setting monoclinic
_symmetry_space_group_name_Hall '-P 2yn'
_symmetry_space_group_name_H-M 'P 1 21/n 1'
_atom_sites_solution_hydrogens geom
_atom_sites_solution_primary direct
_atom_sites_solution_secondary difmap
_audit_creation_method SHELXL
_cell_angle_alpha 90.00
_cell_angle_beta 101.70(3)
_cell_angle_gamma 90.00
_cell_formula_units_Z 4
_cell_length_a 10.436(4)
_cell_length_b 9.757(2)
_cell_length_c 14.410(5)
_cell_measurement_reflns_used 30
_cell_measurement_temperature 293(2)
_cell_measurement_theta_max 14
_cell_measurement_theta_min 7
_cell_volume 1436.8(8)
_computing_cell_refinement 'Siemens P3/P4-PC V4.27'
_computing_data_collection 'Siemens P3/P4-PC V4.27'
_computing_data_reduction 'Siemens P3/P4-PC V4.27'
_computing_molecular_graphics 'Siemens SHELXTL V5.03 PC'
_computing_publication_material 'Siemens SHELXTL V5.03 PC'
_computing_structure_refinement 'SHELXL-93 (Sheldrick, 1993)'
_computing_structure_solution 'SHELXS-86 (Sheldrick, 1990)'
_diffrn_ambient_temperature 293(2)
_diffrn_measurement_device 'Siemens R3m/V'
_diffrn_measurement_method '\w scans'
_diffrn_radiation_monochromator graphite
_diffrn_radiation_source 'fine-focus sealed tube'
_diffrn_radiation_type MoK\a
_diffrn_radiation_wavelength 0.71073
_diffrn_reflns_av_R_equivalents 0.0301
_diffrn_reflns_av_sigmaI/netI 0.0316
_diffrn_reflns_limit_h_max 12
_diffrn_reflns_limit_h_min 0
_diffrn_reflns_limit_k_max 11
_diffrn_reflns_limit_k_min 0
_diffrn_reflns_limit_l_max 16
_diffrn_reflns_limit_l_min -17
_diffrn_reflns_number 2680
_diffrn_reflns_theta_max 25.00
_diffrn_reflns_theta_min 2.21
_diffrn_standards_decay_% 0
_diffrn_standards_interval_count 198
_diffrn_standards_number 2
_exptl_absorpt_coefficient_mu 0.722
_exptl_absorpt_correction_T_max 0.911
_exptl_absorpt_correction_T_min 0.759
_exptl_absorpt_correction_type semi-empirical
_exptl_crystal_colour dark
_exptl_crystal_density_diffrn 1.633
_exptl_crystal_description parallelopiped
_exptl_crystal_F_000 720
_exptl_crystal_size_max 0.35
_exptl_crystal_size_mid 0.3
_exptl_crystal_size_min 0.25
_refine_diff_density_max 0.554
_refine_diff_density_min -0.717
_refine_diff_density_rms 0.082
_refine_ls_extinction_method none
_refine_ls_goodness_of_fit_all 1.081
_refine_ls_goodness_of_fit_obs 1.069
_refine_ls_matrix_type full
_refine_ls_number_parameters 208
_refine_ls_number_reflns 2495
_refine_ls_number_restraints 0
_refine_ls_restrained_S_all 1.088
_refine_ls_restrained_S_obs 1.069
_refine_ls_R_factor_all 0.0818
_refine_ls_R_factor_obs 0.0577
_refine_ls_shift/esd_max 0.000
_refine_ls_shift/esd_mean 0.000
_refine_ls_structure_factor_coef Fsqd
_refine_ls_weighting_details 'w=1/[\s^2^(Fo^2^)+(0.0783P)^2^+2.7340P] where P=(Fo^2^+2Fc^2^)/3'
_refine_ls_weighting_scheme calc
_refine_ls_wR_factor_all 0.1708
_refine_ls_wR_factor_obs 0.1447
_reflns_number_observed 1898
_reflns_number_total 2498
_reflns_observed_criterion >2sigma(I)
_cod_data_source_file ic020259d_1.cif
_cod_data_source_block 712vo
_cod_depositor_comments
;
The following automatic conversions were performed:

'_symmetry_cell_setting' value 'Monoclinic' changed to 'monoclinic'
according to the built-in table from CIF Core dictionary named
'cif_core.dic' version 2.4.1 from 2010-06-29.

'_geom_bond_publ_flag'
value 'Y' changed to 'y' according to the built-in table from CIF
Core dictionary named 'cif_core.dic' version 2.4.1 from 2010-06-29 (8
times).

Automatic conversion script
Id: cif_fix_values 1646 2011-03-28 12:23:43Z adriana 

The following automatic conversions were performed:

'_refine_ls_weighting_scheme' value 'calc
w=1/[\s^2^(Fo^2^)+(0.0783P)^2^+2.7340P] where P=(Fo^2^+2Fc^2^)/3' was
changed to 'calc'. New tag '_refine_ls_weighting_details' was
created. The value of the new tag was set to
'w=1/[\s^2^(Fo^2^)+(0.0783P)^2^+2.7340P] where P=(Fo^2^+2Fc^2^)/3'.

Automatic conversion script
Id: cif_fix_values 3143 2015-03-26 13:38:13Z robertas 
;
_cod_database_code 4318402

loop_
_symmetry_equiv_pos_as_xyz
'x, y, z'
'-x+1/2, y+1/2, -z+1/2'
'-x, -y, -z'
'x-1/2, -y-1/2, z-1/2'

loop_
_atom_site_aniso_label
_atom_site_aniso_U_11
_atom_site_aniso_U_22
_atom_site_aniso_U_33
_atom_site_aniso_U_23
_atom_site_aniso_U_13
_atom_site_aniso_U_12
V 0.0520(5) 0.0288(4) 0.0451(5) -0.0007(3) 0.0098(3) -0.0020(3)
O1 0.072(2) 0.046(2) 0.055(2) -0.003(2) 0.002(2) -0.011(2)
O2 0.049(2) 0.034(2) 0.056(2) 0.0068(15) 0.014(2) -0.0005(14)
O3 0.073(2) 0.036(2) 0.052(2) 0.0007(15) 0.023(2) -0.004(2)
O4 0.042(2) 0.034(2) 0.057(2) -0.0098(15) 0.0078(15) 0.0021(14)
O5 0.059(2) 0.031(2) 0.051(2) -0.0060(14) 0.015(2) 0.0003(15)
O6 0.056(2) 0.042(2) 0.063(2) 0.020(2) 0.015(2) -0.002(2)
N 0.047(2) 0.035(2) 0.051(2) 0.013(2) 0.011(2) 0.003(2)
C1 0.043(2) 0.028(2) 0.051(3) 0.007(2) 0.000(2) -0.005(2)
C2 0.050(3) 0.047(3) 0.073(3) 0.017(3) 0.021(3) 0.004(2)
C3 0.051(3) 0.034(3) 0.053(3) 0.009(2) 0.012(2) 0.007(2)
C4 0.051(3) 0.037(3) 0.047(3) 0.008(2) 0.006(2) 0.003(2)
C5 0.081(4) 0.025(2) 0.058(3) 0.002(2) 0.014(3) 0.014(2)
C6 0.095(4) 0.038(3) 0.074(4) 0.008(3) 0.019(3) -0.012(3)
C7 0.085(4) 0.044(3) 0.067(4) 0.010(3) 0.020(3) -0.020(3)
C8 0.065(3) 0.046(3) 0.053(3) 0.006(2) 0.014(2) -0.008(2)
C9 0.058(3) 0.029(2) 0.041(2) 0.002(2) 0.004(2) -0.003(2)
C10 0.041(2) 0.035(2) 0.047(2) 0.005(2) 0.015(2) -0.001(2)
C11 0.051(3) 0.046(3) 0.056(3) 0.001(2) 0.010(2) -0.008(2)
C12 0.048(3) 0.064(4) 0.070(4) 0.018(3) 0.009(3) 0.005(3)
C13 0.056(3) 0.067(4) 0.087(4) 0.015(3) 0.023(3) 0.022(3)
C14 0.069(3) 0.044(3) 0.068(3) 0.002(3) 0.031(3) 0.009(3)
C15 0.048(3) 0.032(2) 0.046(3) 0.004(2) 0.017(2) 0.000(2)

loop_
_atom_site_label
_atom_site_type_symbol
_atom_site_fract_x
_atom_site_fract_y
_atom_site_fract_z
_atom_site_U_iso_or_equiv
_atom_site_thermal_displace_type
_atom_site_occupancy
_atom_site_calc_flag
_atom_site_refinement_flags
_atom_site_disorder_group
V V 0.70808(8) 0.17100(8) 0.56171(6) 0.0420(3) Uani 1 d . .
O1 O 0.6116(4) 0.0953(4) 0.4793(2) 0.0592(10) Uani 1 d . .
O2 O 0.6737(3) 0.0630(3) 0.6692(2) 0.0456(8) Uani 1 d . .
O3 O 0.7428(4) 0.3267(3) 0.4972(2) 0.0522(9) Uani 1 d . .
O4 O 0.8684(3) 0.2755(3) 0.6842(2) 0.0447(8) Uani 1 d . .
O5 O 0.8564(3) 0.0697(3) 0.5657(2) 0.0467(8) Uani 1 d . .
O6 O 0.5397(3) 0.0179(3) 0.7670(3) 0.0531(9) Uani 1 d . .
N N 0.5849(4) 0.2957(4) 0.6194(3) 0.0444(9) Uani 1 d . .
C1 C 0.5769(4) 0.0895(4) 0.7076(3) 0.0422(11) Uani 1 d . .
C2 C 0.5038(5) 0.2196(6) 0.6731(4) 0.0554(13) Uani 1 d . .
C3 C 0.5847(5) 0.4285(5) 0.6216(3) 0.0462(11) Uani 1 d . .
H3A H 0.5265(5) 0.4722(5) 0.6562(3) 0.055 Uiso 1 d R .
C4 C 0.6635(5) 0.5148(5) 0.5758(3) 0.0455(11) Uani 1 d . .
C5 C 0.6657(6) 0.6577(5) 0.5912(4) 0.0548(13) Uani 1 d . .
C6 C 0.7432(7) 0.7426(6) 0.5500(4) 0.069(2) Uani 1 d . .
C7 C 0.8196(6) 0.6866(6) 0.4920(4) 0.065(2) Uani 1 d . .
H7A H 0.8733(6) 0.7454(6) 0.4624(4) 0.078 Uiso 1 d R .
C8 C 0.8207(5) 0.5487(5) 0.4751(4) 0.0544(13) Uani 1 d . .
C9 C 0.7433(5) 0.4609(4) 0.5165(3) 0.0437(11) Uani 1 d . .
C10 C 0.9775(4) 0.1950(4) 0.6944(3) 0.0402(10) Uani 1 d . .
C11 C 1.0898(5) 0.2164(5) 0.7610(4) 0.0513(12) Uani 1 d . .
C12 C 1.1950(5) 0.1287(6) 0.7637(4) 0.0610(14) Uani 1 d . .
C13 C 1.1854(6) 0.0192(7) 0.7025(5) 0.069(2) Uani 1 d . .
H13A H 1.2586(6) -0.0415(7) 0.7058(5) 0.082 Uiso 1 d R .
C14 C 1.0718(5) -0.0053(6) 0.6372(4) 0.0580(14) Uani 1 d . .
H14A H 1.0651(5) -0.0831(6) 0.5957(4) 0.070 Uiso 1 d R .
C15 C 0.9672(4) 0.0843(5) 0.6314(3) 0.0413(10) Uani 1 d . .
H8A H 0.8717 0.5109 0.4367 0.081 Uiso 1 d . .
H2A H 0.4265 0.1920 0.6374 0.056 Uiso 1 d . .
H11A H 1.1008 0.2842 0.8055 0.052 Uiso 1 d . .
H12A H 1.2746 0.1399 0.8053 0.073 Uiso 1 d . .
H2B H 0.5018 0.2700 0.7325 0.068 Uiso 1 d . .
H5A H 0.6063 0.6874 0.6296 0.074 Uiso 1 d . .
H6A H 0.7505 0.8349 0.5643 0.113 Uiso 1 d . .
H4 H 0.9020 0.3744 0.7056 0.050 Uiso 1 d . .

loop_
_atom_type_symbol
_atom_type_description
_atom_type_scat_dispersion_real
_atom_type_scat_dispersion_imag
_atom_type_scat_source
C C 0.0033 0.0016 'International Tables Vol C Tables 4.2.6.8 and 6.1.1.4'
H H 0.0000 0.0000 'International Tables Vol C Tables 4.2.6.8 and 6.1.1.4'
N N 0.0061 0.0033 'International Tables Vol C Tables 4.2.6.8 and 6.1.1.4'
O O 0.0106 0.0060 'International Tables Vol C Tables 4.2.6.8 and 6.1.1.4'
V V 0.3005 0.5294 'International Tables Vol C Tables 4.2.6.8 and 6.1.1.4'

loop_
_geom_angle_atom_site_label_1
_geom_angle_atom_site_label_2
_geom_angle_atom_site_label_3
_geom_angle
_geom_angle_site_symmetry_1
_geom_angle_site_symmetry_3
_geom_angle_publ_flag
O1 V O5 100.3(2) . . y
O1 V O3 99.5(2) . . y
O5 V O3 102.0(2) . . y
O1 V O2 98.7(2) . . y
O5 V O2 88.50(14) . . y
O3 V O2 156.86(14) . . y
O1 V N 103.0(2) . . y
O5 V N 154.0(2) . . y
O3 V N 85.41(15) . . y
O2 V N 76.73(14) . . y
O1 V O4 175.5(2) . . y
O5 V O4 75.32(13) . . y
O3 V O4 80.95(14) . . y
O2 V O4 81.93(13) . . y
N V O4 81.46(13) . . y
C1 O2 V 121.4(3) . . ?
C9 O3 V 133.6(3) . . ?
C10 O4 V 106.1(3) . . ?
C15 O5 V 124.6(3) . . ?
C3 N C2 119.4(4) . . ?
C3 N V 127.1(3) . . ?
C2 N V 112.9(3) . . ?
O6 C1 O2 125.4(4) . . ?
O6 C1 C2 119.8(4) . . ?
O2 C1 C2 114.8(4) . . ?
N C2 C1 107.0(4) . . ?
N C3 C4 125.0(5) . . ?
C9 C4 C5 118.1(5) . . ?
C9 C4 C3 121.8(4) . . ?
C5 C4 C3 120.2(5) . . ?
C6 C5 C4 121.4(5) . . ?
C5 C6 C7 119.1(5) . . ?
C8 C7 C6 121.6(5) . . ?
C7 C8 C9 120.2(5) . . ?
O3 C9 C8 119.4(5) . . ?
O3 C9 C4 120.9(4) . . ?
C8 C9 C4 119.7(4) . . ?
O4 C10 C11 124.3(4) . . ?
O4 C10 C15 114.8(4) . . ?
C11 C10 C15 120.9(4) . . ?
C10 C11 C12 119.0(5) . . ?
C13 C12 C11 120.5(5) . . ?
C12 C13 C14 120.9(5) . . ?
C13 C14 C15 119.3(5) . . ?
O5 C15 C14 122.0(4) . . ?
O5 C15 C10 118.6(4) . . ?
C14 C15 C10 119.4(5) . . ?

loop_
_geom_bond_atom_site_label_1
_geom_bond_atom_site_label_2
_geom_bond_distance
_geom_bond_site_symmetry_2
_geom_bond_publ_flag
V O1 1.576(3) . y
V O5 1.827(3) . y
V O3 1.855(3) . y
V O2 1.966(3) . y
V N 2.063(4) . y
V O4 2.399(3) . y
O2 C1 1.273(6) . ?
O3 C9 1.338(5) . ?
O4 C10 1.366(5) . y
O5 C15 1.345(5) . y
O6 C1 1.227(5) . ?
N C3 1.297(6) . ?
N C2 1.460(6) . ?
C1 C2 1.513(7) . ?
C3 C4 1.428(6) . ?
C4 C9 1.410(7) . ?
C4 C5 1.412(6) . ?
C5 C6 1.373(8) . ?
C6 C7 1.380(8) . ?
C7 C8 1.368(8) . ?
C8 C9 1.392(7) . ?
C10 C11 1.372(7) . y
C10 C15 1.402(6) . y
C11 C12 1.386(7) . y
C12 C13 1.376(8) . y
C13 C14 1.377(8) . y
C14 C15 1.387(7) . y
